data_1504609
loop_
_publ_author_name
'Maity, Prantik'
'K\"onig, Burkhard'

_publ_section_title
;
 Synthesis and structure of 1,4-dipiperazino benzenes: chiral
 terphenyl-type peptide helix mimetics.
;
_journal_issue 7
_journal_name_full 'Organic letters'
_journal_page_first 1473
_journal_page_last 1476
_journal_paper_doi 10.1021/ol8002749
_journal_volume 10
_journal_year 2008
_chemical_absolute_configuration ad
_chemical_compound_source 'see text'
_chemical_formula_moiety 'C19 H23 Br N2'
_chemical_formula_sum 'C19 H23 Br N2'
_chemical_formula_weight 359.29
_chemical_name_systematic ?
_space_group_IT_number 19
_symmetry_cell_setting orthorhombic
_symmetry_Int_Tables_number 19
_symmetry_space_group_name_Hall 'P 2ac 2ab'
_symmetry_space_group_name_H-M 'P 21 21 21'
_atom_sites_solution_hydrogens geom
_atom_sites_solution_primary direct
_atom_sites_solution_secondary difmap
_cell_angle_alpha 90
_cell_angle_beta 90
_cell_angle_gamma 90
_cell_formula_units_Z 4
_cell_length_a 9.2007(1)
_cell_length_b 11.5462(1)
_cell_length_c 16.0967(1)
_cell_measurement_reflns_used 13035
_cell_measurement_temperature 123
_cell_measurement_theta_max 62.0630
_cell_measurement_theta_min 2.7396
_cell_volume 1710.00(3)
_computing_cell_refinement
;
CrysAlis RED, Oxford Diffraction Ltd.,
Version 1.171.32.5 (release 08-05-2007 CrysAlis171 .NET)
;
_computing_data_collection
;
CrysAlis CCD, Oxford Diffraction Ltd.,
Version 1.171.31.8 (release 12-05-2006 CrysAlis171 .NET)
;
_computing_data_reduction
;
CrysAlis RED, Oxford Diffraction Ltd.,
Version 1.171.32.5 (release 08-05-2007 CrysAlis171 .NET)
;
_computing_molecular_graphics 'PLATON (Spek, 1990)'
_computing_publication_material 'PLATON (Spek, 2003)'
_computing_structure_refinement 'SHELXL-97 (Sheldrick, 1997)'
_computing_structure_solution 'SIR-97 (Altomare, 1999)'
_diffrn_ambient_temperature 123
_diffrn_detector_area_resol_mean 10.5431
_diffrn_measured_fraction_theta_full 0.997
_diffrn_measured_fraction_theta_max 0.998
_diffrn_measurement_details
;
  1 omega  -31.00   27.00   1.0000    1.5000
omega____ theta____ kappa____ phi______ omega'___ theta'___ frames
    -        2.5071   75.0000  240.0000    0.0000    0.0000 58

  2 phi     58.00  122.00   1.0000    1.5000
omega____ theta____ kappa____ phi______ omega'___ theta'___ frames
  40.0000    2.5071    0.0000     -        0.0000    0.0000 64

  3 omega  -75.00  -17.00   1.0000    1.5000
omega____ theta____ kappa____ phi______ omega'___ theta'___ frames
    -        2.5071  -75.0000  120.0000    0.0000    0.0000 58

  4 omega  -72.00  -19.00   1.0000    1.5000
omega____ theta____ kappa____ phi______ omega'___ theta'___ frames
    -        2.5071  -45.0000  120.0000    0.0000    0.0000 53

  5 omega -157.00 -103.00   1.0000    2.7000
omega____ theta____ kappa____ phi______ omega'___ theta'___ frames
    -      -83.1433  -59.0000  241.0000    0.0000    0.0000 54

  6 omega -108.00  -55.00   1.0000    2.7000
omega____ theta____ kappa____ phi______ omega'___ theta'___ frames
    -      -83.1433  -45.0000  240.0000    0.0000    0.0000 53

  7 omega  -62.00   -5.00   1.0000    2.7000
omega____ theta____ kappa____ phi______ omega'___ theta'___ frames
    -      -83.1433   75.0000  240.0000    0.0000    0.0000 57

  8 omega -114.00  -57.00   1.0000    2.7000
omega____ theta____ kappa____ phi______ omega'___ theta'___ frames
    -      -83.1433  107.0000  197.0000    0.0000    0.0000 57

  9 omega -116.00  -58.00   1.0000    2.7000
omega____ theta____ kappa____ phi______ omega'___ theta'___ frames
    -      -83.1433   75.0000    0.0000    0.0000    0.0000 58

 10 omega -121.00  -67.00   1.0000    2.7000
omega____ theta____ kappa____ phi______ omega'___ theta'___ frames
    -      -83.1433  124.0000  282.0000    0.0000    0.0000 54

 11 omega  -62.00   -5.00   1.0000    2.7000
omega____ theta____ kappa____ phi______ omega'___ theta'___ frames
    -      -83.1433   75.0000    0.0000    0.0000    0.0000 57

 12 omega -159.00 -103.00   1.0000    2.7000
omega____ theta____ kappa____ phi______ omega'___ theta'___ frames
    -      -83.1433  -69.0000  185.0000    0.0000    0.0000 56

 13 omega -158.00 -104.00   1.0000    2.7000
omega____ theta____ kappa____ phi______ omega'___ theta'___ frames
    -      -83.1433  -45.0000  240.0000    0.0000    0.0000 54

 14 omega    7.00   65.00   1.0000    2.7000
omega____ theta____ kappa____ phi______ omega'___ theta'___ frames
    -       84.3933  -75.0000    0.0000    0.0000    0.0000 58

 15 omega  104.00  159.00   1.0000    2.7000
omega____ theta____ kappa____ phi______ omega'___ theta'___ frames
    -       84.3933   65.0000   85.0000    0.0000    0.0000 55

 16 omega  105.00  159.00   1.0000    2.7000
omega____ theta____ kappa____ phi______ omega'___ theta'___ frames
    -       84.3933   62.0000  -10.0000    0.0000    0.0000 54

 17 omega  106.00  159.00   1.0000    2.7000
omega____ theta____ kappa____ phi______ omega'___ theta'___ frames
    -       84.3933   45.0000  120.0000    0.0000    0.0000 53

 18 omega   61.00  118.00   1.0000    2.7000
omega____ theta____ kappa____ phi______ omega'___ theta'___ frames
    -       84.3933  -75.0000    0.0000    0.0000    0.0000 57

 19 omega    7.00   65.00   1.0000    2.7000
omega____ theta____ kappa____ phi______ omega'___ theta'___ frames
    -       84.3933  -75.0000  120.0000    0.0000    0.0000 58

 20 omega   54.00  109.00   1.0000    2.7000
omega____ theta____ kappa____ phi______ omega'___ theta'___ frames
    -       84.3933   60.0000  192.0000    0.0000    0.0000 55

 21 omega   55.00  109.00   1.0000    2.7000
omega____ theta____ kappa____ phi______ omega'___ theta'___ frames
    -       84.3933   53.0000  166.0000    0.0000    0.0000 54

 22 omega   53.00  108.00   1.0000    2.7000
omega____ theta____ kappa____ phi______ omega'___ theta'___ frames
    -       84.3933   65.0000   85.0000    0.0000    0.0000 55

 23 phi    -62.00    2.00   1.0000    2.7000
omega____ theta____ kappa____ phi______ omega'___ theta'___ frames
 -40.0000  -83.1433    0.0000     -        0.0000    0.0000 64

 24 phi   -122.00  -58.00   1.0000    2.7000
omega____ theta____ kappa____ phi______ omega'___ theta'___ frames
 -40.0000  -83.1433    0.0000     -        0.0000    0.0000 64

 25 phi     58.00  122.00   1.0000    2.7000
omega____ theta____ kappa____ phi______ omega'___ theta'___ frames
 -40.0000  -83.1433    0.0000     -        0.0000    0.0000 64

 26 phi     28.00   92.00   1.0000    2.7000
omega____ theta____ kappa____ phi______ omega'___ theta'___ frames
 -40.0000  -83.1433    0.0000     -        0.0000    0.0000 64

 27 phi    -92.00  -28.00   1.0000    2.7000
omega____ theta____ kappa____ phi______ omega'___ theta'___ frames
 -40.0000  -83.1433    0.0000     -        0.0000    0.0000 64

 28 phi    -32.00   32.00   1.0000    2.7000
omega____ theta____ kappa____ phi______ omega'___ theta'___ frames
 -40.0000  -83.1433    0.0000     -        0.0000    0.0000 64

 29 phi     -2.00   62.00   1.0000    2.7000
omega____ theta____ kappa____ phi______ omega'___ theta'___ frames
 -40.0000  -83.1433    0.0000     -        0.0000    0.0000 64

 30 phi    118.00  180.00   1.0000    2.7000
omega____ theta____ kappa____ phi______ omega'___ theta'___ frames
 -40.0000  -83.1433    0.0000     -        0.0000    0.0000 62

 31 phi   -150.00  -88.00   1.0000    2.7000
omega____ theta____ kappa____ phi______ omega'___ theta'___ frames
 -40.0000  -83.1433    0.0000     -        0.0000    0.0000 62

 32 phi     28.00   92.00   1.0000    1.5000
omega____ theta____ kappa____ phi______ omega'___ theta'___ frames
  40.0000    2.5071    0.0000     -        0.0000    0.0000 64

 33 phi    -62.00    2.00   1.0000    1.5000
omega____ theta____ kappa____ phi______ omega'___ theta'___ frames
  40.0000    2.5071    0.0000     -        0.0000    0.0000 64

 34 phi     -2.00   62.00   1.0000    1.5000
omega____ theta____ kappa____ phi______ omega'___ theta'___ frames
  40.0000    2.5071    0.0000     -        0.0000    0.0000 64

 35 phi   -122.00  -68.00   1.0000    1.5000
omega____ theta____ kappa____ phi______ omega'___ theta'___ frames
  40.0000    2.5071    0.0000     -        0.0000    0.0000 54

 36 phi     28.00   92.00   1.0000    2.7000
omega____ theta____ kappa____ phi______ omega'___ theta'___ frames
  40.0000   84.3933    0.0000     -        0.0000    0.0000 64

 37 phi   -122.00  -58.00   1.0000    2.7000
omega____ theta____ kappa____ phi______ omega'___ theta'___ frames
  40.0000   84.3933    0.0000     -        0.0000    0.0000 64

 38 phi     58.00  122.00   1.0000    2.7000
omega____ theta____ kappa____ phi______ omega'___ theta'___ frames
  40.0000   84.3933    0.0000     -        0.0000    0.0000 64

 39 phi    -92.00  -28.00   1.0000    2.7000
omega____ theta____ kappa____ phi______ omega'___ theta'___ frames
  40.0000   84.3933    0.0000     -        0.0000    0.0000 64

 40 phi     -2.00   62.00   1.0000    2.7000
omega____ theta____ kappa____ phi______ omega'___ theta'___ frames
  40.0000   84.3933    0.0000     -        0.0000    0.0000 64

 41 phi    -32.00   32.00   1.0000    2.7000
omega____ theta____ kappa____ phi______ omega'___ theta'___ frames
  40.0000   84.3933    0.0000     -        0.0000    0.0000 64

;
_diffrn_measurement_device_type 'Oxford Diffraction Gemini Ultra'
_diffrn_measurement_method omega-scan
_diffrn_radiation_monochromator graphite
_diffrn_radiation_probe x-ray
_diffrn_radiation_source 'Enhance (Cu) X-ray Source'
_diffrn_radiation_type CuK\a
_diffrn_radiation_wavelength 1.54184
_diffrn_reflns_av_R_equivalents 0.0381
_diffrn_reflns_av_sigmaI/netI 0.0249
_diffrn_reflns_limit_h_max 10
_diffrn_reflns_limit_h_min -9
_diffrn_reflns_limit_k_max 13
_diffrn_reflns_limit_k_min -13
_diffrn_reflns_limit_l_max 18
_diffrn_reflns_limit_l_min -18
_diffrn_reflns_number 25100
_diffrn_reflns_reduction_process
;
;
_diffrn_reflns_theta_full 62.24
_diffrn_reflns_theta_max 62.24
_diffrn_reflns_theta_min 4.71
_diffrn_standards_decay_% 0
_diffrn_standards_number 0
_exptl_absorpt_coefficient_mu 3.244
_exptl_absorpt_correction_T_max 1.00000
_exptl_absorpt_correction_T_min 0.75819
_exptl_absorpt_correction_type multi-scan
_exptl_absorpt_process_details
;
CrysAlis RED, Oxford Diffraction Ltd.,
Version 1.171.32.5 (release 08-05-2007 CrysAlis171 .NET)
Empirical absorption correction using spherical harmonics,
 implemented in SCALE3 ABSPACK scaling algorithm.
;
_exptl_crystal_colour colourless
_exptl_crystal_density_diffrn 1.396
_exptl_crystal_density_method 'Not Measured'
_exptl_crystal_description prism
_exptl_crystal_F_000 744
_exptl_crystal_size_max 0.210
_exptl_crystal_size_mid 0.100
_exptl_crystal_size_min 0.070
_refine_diff_density_max 0.748
_refine_diff_density_min -0.251
_refine_diff_density_rms 0.055
_refine_ls_abs_structure_details 'Flack H.D. (1983), Acta Cryst. A39, 876-881'
_refine_ls_abs_structure_Flack -0.035(18)
_refine_ls_extinction_method none
_refine_ls_goodness_of_fit_ref 1.008
_refine_ls_hydrogen_treatment constr
_refine_ls_matrix_type full
_refine_ls_number_parameters 201
_refine_ls_number_reflns 2687
_refine_ls_number_restraints 0
_refine_ls_restrained_S_all 1.008
_refine_ls_R_factor_all 0.0307
_refine_ls_R_factor_gt 0.0266
_refine_ls_shift/su_max 0.001
_refine_ls_shift/su_mean 0.000
_refine_ls_structure_factor_coef Fsqd
_refine_ls_weighting_details 'calc w=1/[\s^2^(Fo^2^)+(0.0432P)^2^]         where P=(Fo^2^+2Fc^2^)/3'
_refine_ls_weighting_scheme calc
_refine_ls_wR_factor_gt 0.0616
_refine_ls_wR_factor_ref 0.0626
_reflns_number_gt 2406
_reflns_number_total 2687
_reflns_threshold_expression I>2\s(I)
_cod_data_source_file ol8002749-file003.cif
_cod_data_source_block g172
_cod_depositor_comments
;
The following automatic conversions were performed:

'_symmetry_cell_setting' value 'Orthorhombic' changed to
'orthorhombic' according to
/home/saulius/struct/CIF-dictionaries/cif_core.dic dictionary named
'cif_core.dic' version 2.4.1 from 2010-06-29.

Automatic conversion script
Id: cif_fix_values 1715 2011-07-08 13:25:40Z adriana 
;
_cod_database_code 1504609

loop_
_symmetry_equiv_pos_site_id
_symmetry_equiv_pos_as_xyz
1 x,y,z
2 1/2-x,-y,1/2+z
3 1/2+x,1/2-y,-z
4 -x,1/2+y,1/2-z

loop_
_atom_site_aniso_label
_atom_site_aniso_U_11
_atom_site_aniso_U_22
_atom_site_aniso_U_33
_atom_site_aniso_U_23
_atom_site_aniso_U_13
_atom_site_aniso_U_12
Br1 0.0437(2) 0.0402(2) 0.0286(2) 0.0041(2) -0.0036(2) 0.0014(2)
N1 0.0255(14) 0.0289(13) 0.0250(14) -0.0004(11) 0.0014(10) 0.0035(10)
N2 0.0249(12) 0.0278(11) 0.0250(13) 0.0010(9) 0.0014(11) 0.0042(11)
C1 0.0307(15) 0.0292(15) 0.0257(16) 0.0040(13) -0.0041(11) -0.0065(14)
C2 0.0274(14) 0.0297(14) 0.0287(15) 0.0016(13) 0.0000(14) 0.0061(16)
C3 0.0328(17) 0.0287(18) 0.0241(16) -0.0025(12) -0.0014(11) -0.0076(13)
C4 0.0237(16) 0.0239(15) 0.0283(17) 0.0018(12) 0.0000(12) -0.0051(13)
C5 0.0240(19) 0.0216(15) 0.0335(17) -0.0004(12) 0.0021(12) -0.0016(12)
C6 0.0274(16) 0.0253(15) 0.0261(18) -0.0001(12) 0.0026(12) -0.0071(12)
C7 0.0358(17) 0.0340(16) 0.0315(17) 0.0011(13) 0.0027(16) -0.0015(17)
C8 0.0318(18) 0.0282(16) 0.0267(17) -0.0001(13) 0.0023(13) 0.0066(14)
C9 0.0334(16) 0.0317(16) 0.0293(16) -0.0048(15) 0.0019(15) 0.0083(13)
C10 0.0202(16) 0.0334(17) 0.0347(19) 0.0015(14) 0.0010(13) 0.0019(13)
C11 0.0249(19) 0.0328(17) 0.0278(16) -0.0030(13) 0.0030(13) 0.0053(13)
C12 0.0327(18) 0.0340(18) 0.038(2) -0.0018(14) -0.0035(14) 0.0025(14)
C13 0.0278(17) 0.0293(17) 0.0337(17) -0.0010(14) -0.0064(14) 0.0012(14)
C14 0.0342(18) 0.0216(13) 0.0267(15) 0.0051(11) -0.0019(14) 0.0033(16)
C15 0.0341(19) 0.0309(16) 0.0348(17) 0.0020(13) -0.0074(16) -0.0014(16)
C16 0.046(2) 0.0344(18) 0.0280(19) -0.0053(14) -0.0066(15) 0.0040(16)
C17 0.042(2) 0.041(2) 0.0311(19) 0.0061(15) 0.0061(14) 0.0060(16)
C18 0.041(2) 0.0419(19) 0.037(2) 0.0070(15) -0.0004(15) -0.0106(15)
C19 0.044(2) 0.0332(18) 0.0292(17) -0.0007(14) -0.0048(15) -0.0058(15)

loop_
_atom_site_label
_atom_site_type_symbol
_atom_site_thermal_displace_type
_atom_site_fract_x
_atom_site_fract_y
_atom_site_fract_z
_atom_site_occupancy
_atom_site_U_iso_or_equiv
_atom_site_calc_flag
_atom_site_refinement_flags
Br1 Br Uani 1.12530(4) -0.02026(3) 0.81649(2) 1.000 0.0375(1) . .
N1 N Uani 0.9236(2) 0.1072(2) 0.46602(14) 1.000 0.0265(8) . .
N2 N Uani 0.8634(3) 0.19154(18) 0.30213(13) 1.000 0.0259(7) . .
C1 C Uani 1.0599(3) 0.0218(3) 0.70775(16) 1.000 0.0285(9) . .
C2 C Uani 1.1252(3) -0.0309(2) 0.64036(16) 1.000 0.0286(8) . .
C3 C Uani 1.0840(3) -0.0020(2) 0.56008(17) 1.000 0.0285(10) . .
C4 C Uani 0.9729(3) 0.0811(2) 0.54707(18) 1.000 0.0253(9) . .
C5 C Uani 0.9110(3) 0.1326(2) 0.61711(18) 1.000 0.0264(10) . .
C6 C Uani 0.9523(3) 0.1038(2) 0.69792(17) 1.000 0.0263(9) . .
C7 C Uani 0.8818(4) 0.1639(2) 0.77046(17) 1.000 0.0338(10) . .
C8 C Uani 1.0202(3) 0.0804(3) 0.39618(17) 1.000 0.0289(10) . .
C9 C Uani 0.9391(3) 0.0816(3) 0.3145(2) 1.000 0.0315(9) . .
C10 C Uani 0.7617(3) 0.2084(3) 0.37022(18) 1.000 0.0294(10) . .
C11 C Uani 0.8400(3) 0.2136(3) 0.45359(18) 1.000 0.0285(10) . .
C12 C Uani 0.9310(3) 0.3248(3) 0.4624(2) 1.000 0.0349(11) . .
C13 C Uani 0.7855(3) 0.1926(3) 0.22243(18) 1.000 0.0303(10) . .
C14 C Uani 0.8851(4) 0.1900(2) 0.14830(17) 1.000 0.0275(9) . .
C15 C Uani 0.8609(4) 0.1155(2) 0.08221(17) 1.000 0.0333(10) . .
C16 C Uani 0.9491(4) 0.1169(3) 0.0129(2) 1.000 0.0361(11) . .
C17 C Uani 1.0643(4) 0.1943(3) 0.0081(2) 1.000 0.0380(11) . .
C18 C Uani 1.0911(4) 0.2681(3) 0.07366(19) 1.000 0.0400(11) . .
C19 C Uani 1.0022(4) 0.2663(3) 0.14276(19) 1.000 0.0355(11) . .
H2 H Uiso 1.19870 -0.08740 0.64910 1.000 0.0340 calc R
H3 H Uiso 1.13020 -0.03780 0.51400 1.000 0.0340 calc R
H5 H Uiso 0.83770 0.18960 0.60940 1.000 0.0320 calc R
H7A H Uiso 0.84440 0.10600 0.80950 1.000 0.0410 calc R
H7B H Uiso 0.80140 0.21210 0.75050 1.000 0.0410 calc R
H7C H Uiso 0.95360 0.21280 0.79860 1.000 0.0410 calc R
H8A H Uiso 1.06430 0.00310 0.40470 1.000 0.0350 calc R
H8B H Uiso 1.09980 0.13810 0.39420 1.000 0.0350 calc R
H9A H Uiso 1.00850 0.06910 0.26840 1.000 0.0380 calc R
H9B H Uiso 0.86770 0.01740 0.31370 1.000 0.0380 calc R
H10A H Uiso 0.69080 0.14390 0.37090 1.000 0.0350 calc R
H10B H Uiso 0.70730 0.28140 0.36140 1.000 0.0350 calc R
H11 H Uiso 0.76360 0.21590 0.49770 1.000 0.0340 calc R
H12A H Uiso 0.98540 0.32240 0.51470 1.000 0.0420 calc R
H12B H Uiso 0.86630 0.39230 0.46230 1.000 0.0420 calc R
H12C H Uiso 0.99910 0.33050 0.41580 1.000 0.0420 calc R
H13A H Uiso 0.72450 0.26310 0.21950 1.000 0.0360 calc R
H13B H Uiso 0.72000 0.12460 0.22000 1.000 0.0360 calc R
H15 H Uiso 0.78210 0.06250 0.08470 1.000 0.0400 calc R
H16 H Uiso 0.93100 0.06480 -0.03160 1.000 0.0430 calc R
H17 H Uiso 1.12420 0.19640 -0.04000 1.000 0.0460 calc R
H18 H Uiso 1.17080 0.32030 0.07130 1.000 0.0480 calc R
H19 H Uiso 1.02120 0.31800 0.18740 1.000 0.0430 calc R

loop_
_atom_type_symbol
_atom_type_description
_atom_type_scat_dispersion_real
_atom_type_scat_dispersion_imag
_atom_type_scat_source
N N 0.0311 0.0180 'International Tables Vol C Tables 4.2.6.8 and 6.1.1.4'
Br Br -0.6763 1.2805 'International Tables Vol C Tables 4.2.6.8 and 6.1.1.4'
H H 0.0000 0.0000 'International Tables Vol C Tables 4.2.6.8 and 6.1.1.4'
C C 0.0181 0.0091 'International Tables Vol C Tables 4.2.6.8 and 6.1.1.4'

loop_
_geom_angle_atom_site_label_1
_geom_angle_atom_site_label_2
_geom_angle_atom_site_label_3
_geom_angle
_geom_angle_publ_flag
C4 N1 C8 117.9(2) yes
C4 N1 C11 118.3(2) yes
C8 N1 C11 113.0(2) yes
C9 N2 C10 108.7(2) yes
C9 N2 C13 111.0(2) yes
C10 N2 C13 110.1(2) yes
Br1 C1 C2 118.0(2) yes
Br1 C1 C6 120.3(2) yes
C2 C1 C6 121.6(2) no
C1 C2 C3 120.4(2) no
C2 C3 C4 119.8(2) no
N1 C4 C3 120.8(2) yes
N1 C4 C5 121.6(2) yes
C3 C4 C5 117.6(3) no
C4 C5 C6 122.7(2) no
C1 C6 C5 117.8(2) no
C1 C6 C7 122.5(2) no
C5 C6 C7 119.7(2) no
N1 C8 C9 111.5(2) yes
N2 C9 C8 111.2(3) yes
N2 C10 C11 111.4(2) yes
N1 C11 C10 109.6(3) yes
N1 C11 C12 113.7(2) yes
C10 C11 C12 111.8(3) no
N2 C13 C14 113.3(2) yes
C13 C14 C15 121.5(3) no
C13 C14 C19 120.6(3) no
C15 C14 C19 117.8(3) no
C14 C15 C16 121.3(3) no
C15 C16 C17 120.1(3) no
C16 C17 C18 119.5(3) no
C17 C18 C19 120.1(3) no
C14 C19 C18 121.2(3) no
C1 C2 H2 120.00 no
C3 C2 H2 120.00 no
C2 C3 H3 120.00 no
C4 C3 H3 120.00 no
C4 C5 H5 119.00 no
C6 C5 H5 119.00 no
C6 C7 H7A 110.00 no
C6 C7 H7B 109.00 no
C6 C7 H7C 109.00 no
H7A C7 H7B 109.00 no
H7A C7 H7C 109.00 no
H7B C7 H7C 109.00 no
N1 C8 H8A 109.00 no
N1 C8 H8B 109.00 no
C9 C8 H8A 109.00 no
C9 C8 H8B 109.00 no
H8A C8 H8B 108.00 no
N2 C9 H9A 109.00 no
N2 C9 H9B 109.00 no
C8 C9 H9A 109.00 no
C8 C9 H9B 109.00 no
H9A C9 H9B 108.00 no
N2 C10 H10A 109.00 no
N2 C10 H10B 109.00 no
C11 C10 H10A 109.00 no
C11 C10 H10B 109.00 no
H10A C10 H10B 108.00 no
N1 C11 H11 107.00 no
C10 C11 H11 107.00 no
C12 C11 H11 107.00 no
C11 C12 H12A 109.00 no
C11 C12 H12B 109.00 no
C11 C12 H12C 109.00 no
H12A C12 H12B 110.00 no
H12A C12 H12C 109.00 no
H12B C12 H12C 109.00 no
N2 C13 H13A 109.00 no
N2 C13 H13B 109.00 no
C14 C13 H13A 109.00 no
C14 C13 H13B 109.00 no
H13A C13 H13B 108.00 no
C14 C15 H15 119.00 no
C16 C15 H15 119.00 no
C15 C16 H16 120.00 no
C17 C16 H16 120.00 no
C16 C17 H17 120.00 no
C18 C17 H17 120.00 no
C17 C18 H18 120.00 no
C19 C18 H18 120.00 no
C14 C19 H19 119.00 no
C18 C19 H19 119.00 no

loop_
_geom_bond_atom_site_label_1
_geom_bond_atom_site_label_2
_geom_bond_distance
_geom_bond_publ_flag
Br1 C1 1.914(3) yes
N1 C4 1.414(4) yes
N1 C8 1.466(3) yes
N1 C11 1.463(4) yes
N2 C9 1.462(4) yes
N2 C10 1.454(4) yes
N2 C13 1.470(4) yes
C1 C2 1.381(4) no
C1 C6 1.379(4) no
C2 C3 1.387(4) no
C3 C4 1.418(4) no
C4 C5 1.396(4) no
C5 C6 1.395(4) no
C6 C7 1.505(4) no
C8 C9 1.512(4) no
C10 C11 1.524(4) no
C11 C12 1.539(5) no
C13 C14 1.505(4) no
C14 C15 1.386(4) no
C14 C19 1.395(5) no
C15 C16 1.380(5) no
C16 C17 1.389(5) no
C17 C18 1.379(5) no
C18 C19 1.381(5) no
C2 H2 0.9500 no
C3 H3 0.9500 no
C5 H5 0.9500 no
C7 H7A 0.9800 no
C7 H7B 0.9800 no
C7 H7C 0.9800 no
C8 H8A 0.9900 no
C8 H8B 0.9900 no
C9 H9A 0.9900 no
C9 H9B 0.9900 no
C10 H10A 0.9900 no
C10 H10B 0.9900 no
C11 H11 1.0000 no
C12 H12A 0.9800 no
C12 H12B 0.9800 no
C12 H12C 0.9800 no
C13 H13A 0.9900 no
C13 H13B 0.9900 no
C15 H15 0.9500 no
C16 H16 0.9500 no
C17 H17 0.9500 no
C18 H18 0.9500 no
C19 H19 0.9500 no

loop_
_geom_contact_atom_site_label_1
_geom_contact_atom_site_label_2
_geom_contact_distance
_geom_contact_site_symmetry_2
_geom_contact_publ_flag
Br1 C8 3.573(3) 2_755 no
Br1 H7C 3.1300 . no
Br1 H16 3.1800 1_556 no
Br1 H7A 2.9700 . no
Br1 H8A 3.2000 2_755 no
Br1 H8B 3.1300 2_755 no
Br1 H13A 3.1600 3_556 no
N1 N2 2.866(3) . no
N2 N1 2.866(3) . no
N2 H12C 2.7400 . no
N2 H19 2.7700 . no
C5 C12 3.341(4) . no
C8 Br1 3.573(3) 2_754 no
C9 C19 3.539(5) . no
C12 C5 3.341(4) . no
C12 C16 3.571(5) 4_755 no
C16 C12 3.571(5) 4_745 no
C19 C9 3.539(5) . no
C1 H13B 3.0900 2_655 no
C1 H10B 2.8700 3_556 no
C2 H10B 2.9800 3_556 no
C3 H12B 2.9100 3_556 no
C3 H8A 2.5100 . no
C3 H10B 3.0600 3_556 no
C4 H10B 3.0600 3_556 no
C4 H15 2.9400 2_655 no
C4 H12A 2.8400 . no
C5 H10B 2.9200 3_556 no
C5 H12A 2.8300 . no
C5 H15 2.9200 2_655 no
C5 H11 2.5400 . no
C6 H13B 3.1000 2_655 no
C6 H10B 2.8600 3_556 no
C8 H12C 2.9100 . no
C8 H3 2.5500 . no
C9 H19 3.0700 4_745 no
C11 H5 2.5200 . no
C12 H5 2.9600 . no
C12 H8B 2.8700 . no
C14 H9A 2.6400 . no
C16 H18 2.9900 3_455 no
C18 H2 3.0900 2_754 no
C18 H8A 3.0900 4_755 no
C19 H9A 3.0500 . no
C19 H8A 2.9000 4_755 no
H2 C18 3.0900 2_755 no
H3 C8 2.5500 . no
H3 H8A 1.9200 . no
H5 C11 2.5200 . no
H5 C12 2.9600 . no
H5 H7B 2.3100 . no
H5 H11 1.9500 . no
H5 H12A 2.5500 . no
H7A Br1 2.9700 . no
H7A H9B 2.4200 2_655 no
H7B H5 2.3100 . no
H7C Br1 3.1300 . no
H7C H13A 2.5200 3_556 no
H8A C3 2.5100 . no
H8A H3 1.9200 . no
H8A Br1 3.2000 2_754 no
H8A C18 3.0900 4_745 no
H8A C19 2.9000 4_745 no
H8B C12 2.8700 . no
H8B H12C 2.4300 . no
H8B Br1 3.1300 2_754 no
H9A C14 2.6400 . no
H9A C19 3.0500 . no
H9B H10A 2.3700 . no
H9B H13B 2.3800 . no
H9B H7A 2.4200 2_654 no
H9B H19 2.5200 4_745 no
H10A H9B 2.3700 . no
H10A H13B 2.4500 . no
H10B H12B 2.5300 . no
H10B H13A 2.3000 . no
H10B C1 2.8700 3_456 no
H10B C2 2.9800 3_456 no
H10B C3 3.0600 3_456 no
H10B C4 3.0600 3_456 no
H10B C5 2.9200 3_456 no
H10B C6 2.8600 3_456 no
H11 C5 2.5400 . no
H11 H5 1.9500 . no
H12A C4 2.8400 . no
H12A C5 2.8300 . no
H12A H5 2.5500 . no
H12B H10B 2.5300 . no
H12B C3 2.9100 3_456 no
H12C N2 2.7400 . no
H12C C8 2.9100 . no
H12C H8B 2.4300 . no
H13A H10B 2.3000 . no
H13A Br1 3.1600 3_456 no
H13A H7C 2.5200 3_456 no
H13B H9B 2.3800 . no
H13B H10A 2.4500 . no
H13B H15 2.3600 . no
H13B C1 3.0900 2_654 no
H13B C6 3.1000 2_654 no
H15 H13B 2.3600 . no
H15 C4 2.9400 2_654 no
H15 C5 2.9200 2_654 no
H16 Br1 3.1800 1_554 no
H18 C16 2.9900 3_555 no
H19 N2 2.7700 . no
H19 C9 3.0700 4_755 no
H19 H9B 2.5200 4_755 no

loop_
_geom_torsion_atom_site_label_1
_geom_torsion_atom_site_label_2
_geom_torsion_atom_site_label_3
_geom_torsion_atom_site_label_4
_geom_torsion
_geom_torsion_publ_flag
C8 N1 C11 C12 -73.4(3) no
C8 N1 C4 C5 160.9(3) no
C4 N1 C8 C9 164.3(2) no
C11 N1 C8 C9 -51.9(3) no
C11 N1 C4 C3 -163.4(2) no
C11 N1 C4 C5 18.9(4) no
C4 N1 C11 C12 70.3(3) no
C8 N1 C11 C10 52.5(3) no
C8 N1 C4 C3 -21.5(4) no
C4 N1 C11 C10 -163.8(2) no
C9 N2 C13 C14 -66.6(3) no
C13 N2 C10 C11 -177.3(3) no
C9 N2 C10 C11 61.0(3) no
C10 N2 C13 C14 173.1(2) no
C13 N2 C9 C8 179.6(2) no
C10 N2 C9 C8 -59.2(3) no
C6 C1 C2 C3 0.2(4) no
C2 C1 C6 C5 -0.2(4) no
Br1 C1 C6 C7 0.2(4) no
Br1 C1 C2 C3 -178.7(2) no
Br1 C1 C6 C5 178.8(2) no
C2 C1 C6 C7 -178.8(3) no
C1 C2 C3 C4 -0.8(4) no
C2 C3 C4 N1 -176.5(2) no
C2 C3 C4 C5 1.3(4) no
N1 C4 C5 C6 176.5(2) no
C3 C4 C5 C6 -1.2(4) no
C4 C5 C6 C7 179.4(2) no
C4 C5 C6 C1 0.7(4) no
N1 C8 C9 N2 54.8(3) no
N2 C10 C11 C12 69.4(3) no
N2 C10 C11 N1 -57.6(3) no
N2 C13 C14 C15 133.3(3) no
N2 C13 C14 C19 -49.2(4) no
C13 C14 C15 C16 177.3(3) no
C19 C14 C15 C16 -0.3(5) no
C13 C14 C19 C18 -177.4(3) no
C15 C14 C19 C18 0.2(5) no
C14 C15 C16 C17 -0.3(5) no
C15 C16 C17 C18 1.1(5) no
C16 C17 C18 C19 -1.2(5) no
C17 C18 C19 C14 0.6(5) no

loop_
_cod_related_entry_id
_cod_related_entry_database
_cod_related_entry_code
1 ChemSpider 21195082
